data_1518015
loop_
_publ_author_name
'Jia, Shuanglong'
'Su, Shikuan'
'Li, Chunju'
'Jia, Xueshun'
'Li, Jian'

_publ_section_title
;
 Multicomponent cascade cycloaddition involving tropone, allenoate, and
 isocyanide: a rapid access to a 7,6,5-fused tricyclic skeleton.
;
_journal_issue 21
_journal_name_full 'Organic letters'
_journal_page_first 5604
_journal_page_last 5607
_journal_paper_doi 10.1021/ol502656g
_journal_volume 16
_journal_year 2014
_chemical_formula_sum 'C25 H29 N O3'
_chemical_formula_weight 391.49
_chemical_name_systematic
; 
 ? 
;
_space_group_IT_number 2
_symmetry_cell_setting triclinic
_symmetry_space_group_name_Hall '-P 1'
_symmetry_space_group_name_H-M 'P -1'
_atom_sites_solution_hydrogens geom
_atom_sites_solution_primary direct
_atom_sites_solution_secondary difmap
_audit_creation_method SHELXL-97
_cell_angle_alpha 102.05(3)
_cell_angle_beta 97.02(3)
_cell_angle_gamma 99.45(3)
_cell_formula_units_Z 2
_cell_length_a 9.75(2)
_cell_length_b 10.13(3)
_cell_length_c 11.93(3)
_cell_measurement_reflns_used 2581
_cell_measurement_temperature 296(2)
_cell_measurement_theta_max 26.62
_cell_measurement_theta_min 2.15
_cell_volume 1122(5)
_computing_cell_refinement 'Bruker SAINT'
_computing_data_collection 'Bruker APEX2'
_computing_data_reduction 'Bruker SAINT'
_computing_molecular_graphics 'Bruker SHELXTL'
_computing_publication_material 'Bruker SHELXTL'
_computing_structure_refinement 'SHELXL-97 (Sheldrick, 2008)'
_computing_structure_solution 'SHELXS-97 (Sheldrick, 2008)'
_diffrn_ambient_temperature 296(2)
_diffrn_measured_fraction_theta_full 0.983
_diffrn_measured_fraction_theta_max 0.983
_diffrn_measurement_device_type 'Bruker APEX-II CCD'
_diffrn_measurement_method '\f and \w scans'
_diffrn_radiation_monochromator graphite
_diffrn_radiation_source 'fine-focus sealed tube'
_diffrn_radiation_type MoK\a
_diffrn_radiation_wavelength 0.71073
_diffrn_reflns_av_R_equivalents 0.0116
_diffrn_reflns_av_sigmaI/netI 0.0198
_diffrn_reflns_limit_h_max 11
_diffrn_reflns_limit_h_min -9
_diffrn_reflns_limit_k_max 12
_diffrn_reflns_limit_k_min -11
_diffrn_reflns_limit_l_max 8
_diffrn_reflns_limit_l_min -14
_diffrn_reflns_number 5795
_diffrn_reflns_theta_full 25.05
_diffrn_reflns_theta_max 25.05
_diffrn_reflns_theta_min 2.10
_exptl_absorpt_coefficient_mu 0.075
_exptl_absorpt_correction_T_max 0.9829
_exptl_absorpt_correction_T_min 0.9705
_exptl_absorpt_correction_type multi-scan
_exptl_absorpt_process_details sadabs
_exptl_crystal_colour lightyellow
_exptl_crystal_density_diffrn 1.159
_exptl_crystal_density_method 'not measured'
_exptl_crystal_description block
_exptl_crystal_F_000 420
_exptl_crystal_size_max 0.40
_exptl_crystal_size_mid 0.29
_exptl_crystal_size_min 0.23
_refine_diff_density_max 0.185
_refine_diff_density_min -0.145
_refine_diff_density_rms 0.029
_refine_ls_extinction_coef 0.056(5)
_refine_ls_extinction_expression Fc^*^=kFc[1+0.001xFc^2^\l^3^/sin(2\q)]^-1/4^
_refine_ls_extinction_method SHELXL
_refine_ls_goodness_of_fit_ref 1.046
_refine_ls_hydrogen_treatment constr
_refine_ls_matrix_type full
_refine_ls_number_parameters 267
_refine_ls_number_reflns 3919
_refine_ls_number_restraints 0
_refine_ls_restrained_S_all 1.046
_refine_ls_R_factor_all 0.0552
_refine_ls_R_factor_gt 0.0444
_refine_ls_shift/su_max 0.000
_refine_ls_shift/su_mean 0.000
_refine_ls_structure_factor_coef Fsqd
_refine_ls_weighting_details 'calc w=1/[\s^2^(Fo^2^)+(0.0650P)^2^+0.2110P] where P=(Fo^2^+2Fc^2^)/3'
_refine_ls_weighting_scheme calc
_refine_ls_wR_factor_gt 0.1221
_refine_ls_wR_factor_ref 0.1319
_reflns_number_gt 3131
_reflns_number_total 3919
_reflns_threshold_expression >2sigma(I)
_cod_data_source_file ol502656g_si_002.cif
_cod_data_source_block 140303a_0m
_cod_depositor_comments
;
The following automatic conversions were performed:

'_symmetry_cell_setting' value 'Triclinic' changed to 'triclinic'
according to
/home/saulius/struct/COD-crude-data--automatic-downloads/rss-feeds/ACS/lib/dictionaries/cif_core.dic
dictionary named 'cif_core.dic' version 2.4.2 from 2011-04-26.

Automatic conversion script
Id: cif_fix_values 2827 2014-09-09 07:05:25Z andrius 

 Adding full bibliography for 1518014--1518015.cif.
;
_cod_original_sg_symbol_H-M P-1
_cod_database_code 1518015

loop_
_symmetry_equiv_pos_as_xyz
'x, y, z'
'-x, -y, -z'

loop_
_atom_site_label
_atom_site_type_symbol
_atom_site_fract_x
_atom_site_fract_y
_atom_site_fract_z
_atom_site_U_iso_or_equiv
_atom_site_adp_type
_atom_site_occupancy
_atom_site_symmetry_multiplicity
_atom_site_calc_flag
_atom_site_refinement_flags
C1 C 0.56729(17) 0.27413(19) 0.35969(14) 0.0579(4) Uani 1 1 d .
H1 H 0.6451 0.2240 0.3589 0.069 Uiso 1 1 calc R
C2 C 0.6242(2) 0.4149(2) 0.43359(18) 0.0718(5) Uani 1 1 d .
H2 H 0.6004 0.4905 0.4086 0.086 Uiso 1 1 calc R
C3 C 0.7097(2) 0.4352(3) 0.5361(2) 0.0854(7) Uani 1 1 d .
H3 H 0.7547 0.5249 0.5724 0.102 Uiso 1 1 calc R
C4 C 0.7359(2) 0.3289(3) 0.59270(18) 0.0873(7) Uani 1 1 d .
H4 H 0.8245 0.3412 0.6368 0.105 Uiso 1 1 calc R
C5 C 0.6442(2) 0.2125(3) 0.58811(16) 0.0779(6) Uani 1 1 d .
H5 H 0.6749 0.1518 0.6297 0.093 Uiso 1 1 calc R
C6 C 0.5035(2) 0.17363(18) 0.52493(14) 0.0605(5) Uani 1 1 d .
H6 H 0.4363 0.1212 0.5552 0.073 Uiso 1 1 calc R
C7 C 0.46198(17) 0.20755(16) 0.42518(13) 0.0507(4) Uani 1 1 d .
C8 C 0.27312(16) 0.15760(16) 0.26641(12) 0.0482(4) Uani 1 1 d .
C9 C 0.12523(19) 0.28085(18) 0.18832(14) 0.0565(4) Uani 1 1 d .
C10 C 0.27026(18) 0.33249(17) 0.16827(13) 0.0543(4) Uani 1 1 d .
C11 C 0.35594(17) 0.26260(17) 0.21418(13) 0.0524(4) Uani 1 1 d .
C12 C 0.51101(19) 0.2703(2) 0.23184(15) 0.0696(5) Uani 1 1 d .
H12A H 0.5571 0.3524 0.2114 0.083 Uiso 1 1 calc R
H12B H 0.5329 0.1910 0.1813 0.083 Uiso 1 1 calc R
C13 C 0.2995(2) 0.45026(19) 0.11015(16) 0.0713(5) Uani 1 1 d .
H13A H 0.3954 0.4997 0.1391 0.086 Uiso 1 1 calc R
H13B H 0.2370 0.5133 0.1313 0.086 Uiso 1 1 calc R
C14 C 0.28027(19) 0.40546(18) -0.02150(15) 0.0595(4) Uani 1 1 d .
C15 C 0.3642(2) 0.3229(2) -0.07465(17) 0.0759(6) Uani 1 1 d .
H15 H 0.4303 0.2923 -0.0286 0.091 Uiso 1 1 calc R
C16 C 0.3534(3) 0.2840(3) -0.19402(19) 0.0869(6) Uani 1 1 d .
H16 H 0.4118 0.2284 -0.2271 0.104 Uiso 1 1 calc R
C17 C 0.2575(3) 0.3272(3) -0.2627(2) 0.0910(7) Uani 1 1 d .
H17 H 0.2495 0.3010 -0.3431 0.109 Uiso 1 1 calc R
C18 C 0.1723(3) 0.4095(3) -0.2134(2) 0.0976(8) Uani 1 1 d .
H18 H 0.1067 0.4395 -0.2606 0.117 Uiso 1 1 calc R
C19 C 0.1832(2) 0.4491(2) -0.0921(2) 0.0803(6) Uani 1 1 d .
H19 H 0.1248 0.5050 -0.0593 0.096 Uiso 1 1 calc R
C20 C 0.00837(18) 0.1110(2) 0.29495(16) 0.0680(5) Uani 1 1 d .
C21 C 0.0413(2) -0.0134(2) 0.3394(2) 0.0870(7) Uani 1 1 d .
H21A H 0.0595 -0.0809 0.2764 0.131 Uiso 1 1 calc R
H21B H -0.0377 -0.0526 0.3706 0.131 Uiso 1 1 calc R
H21C H 0.1228 0.0154 0.3990 0.131 Uiso 1 1 calc R
C22 C -0.1235(3) 0.0625(3) 0.2010(2) 0.1157(10) Uani 1 1 d .
H22A H -0.1474 0.1398 0.1739 0.174 Uiso 1 1 calc R
H22B H -0.2005 0.0211 0.2332 0.174 Uiso 1 1 calc R
H22C H -0.1049 -0.0038 0.1374 0.174 Uiso 1 1 calc R
C23 C -0.0176(2) 0.2195(3) 0.3955(2) 0.0956(7) Uani 1 1 d .
H23A H 0.0656 0.2491 0.4534 0.143 Uiso 1 1 calc R
H23B H -0.0948 0.1809 0.4290 0.143 Uiso 1 1 calc R
H23C H -0.0399 0.2969 0.3674 0.143 Uiso 1 1 calc R
C24 C 0.2518(3) -0.0345(2) 0.10412(16) 0.0827(7) Uani 1 1 d .
H24A H 0.3016 0.0231 0.0606 0.099 Uiso 1 1 calc R
H24B H 0.1516 -0.0390 0.0832 0.099 Uiso 1 1 calc R
C25 C 0.2831(5) -0.1716(3) 0.0762(2) 0.186(2) Uani 1 1 d .
H25A H 0.3830 -0.1659 0.0930 0.279 Uiso 1 1 calc R
H25B H 0.2503 -0.2127 -0.0048 0.279 Uiso 1 1 calc R
H25C H 0.2367 -0.2270 0.1219 0.279 Uiso 1 1 calc R
N1 N 0.12909(13) 0.17328(14) 0.24251(11) 0.0514(3) Uani 1 1 d .
O1 O 0.31799(11) 0.18973(11) 0.38882(8) 0.0509(3) Uani 1 1 d .
O2 O 0.02176(15) 0.32897(17) 0.16413(14) 0.0868(5) Uani 1 1 d .
O3 O 0.29531(13) 0.02347(12) 0.22713(9) 0.0620(3) Uani 1 1 d .

loop_
_atom_site_aniso_label
_atom_site_aniso_U_11
_atom_site_aniso_U_22
_atom_site_aniso_U_33
_atom_site_aniso_U_23
_atom_site_aniso_U_13
_atom_site_aniso_U_12
C1 0.0501(9) 0.0741(11) 0.0507(9) 0.0131(8) 0.0084(7) 0.0177(8)
C2 0.0631(11) 0.0744(12) 0.0769(13) 0.0159(10) 0.0196(10) 0.0065(9)
C3 0.0676(13) 0.0916(16) 0.0770(14) -0.0077(12) 0.0098(11) -0.0046(11)
C4 0.0628(13) 0.130(2) 0.0570(12) -0.0012(13) -0.0062(10) 0.0255(14)
C5 0.0818(14) 0.1019(16) 0.0513(11) 0.0130(10) -0.0054(10) 0.0400(13)
C6 0.0738(11) 0.0649(11) 0.0437(9) 0.0114(8) 0.0024(8) 0.0232(9)
C7 0.0569(9) 0.0532(9) 0.0407(8) 0.0061(7) 0.0030(7) 0.0169(7)
C8 0.0564(9) 0.0529(9) 0.0367(8) 0.0143(6) 0.0036(6) 0.0128(7)
C9 0.0630(10) 0.0601(10) 0.0500(9) 0.0210(8) 0.0038(7) 0.0159(8)
C10 0.0689(11) 0.0533(9) 0.0411(8) 0.0154(7) 0.0076(7) 0.0087(8)
C11 0.0578(9) 0.0623(10) 0.0371(8) 0.0133(7) 0.0092(7) 0.0087(8)
C12 0.0594(11) 0.1006(15) 0.0520(10) 0.0249(10) 0.0131(8) 0.0130(10)
C13 0.1014(15) 0.0557(10) 0.0588(11) 0.0231(8) 0.0162(10) 0.0064(10)
C14 0.0693(11) 0.0544(10) 0.0571(10) 0.0284(8) 0.0085(8) -0.0002(8)
C15 0.0838(14) 0.0914(15) 0.0582(11) 0.0297(10) 0.0085(10) 0.0195(11)
C16 0.0993(16) 0.0990(16) 0.0607(12) 0.0224(11) 0.0179(11) 0.0060(13)
C17 0.1117(19) 0.0892(16) 0.0587(12) 0.0289(12) -0.0036(13) -0.0207(14)
C18 0.0975(17) 0.1026(18) 0.0866(17) 0.0498(15) -0.0258(14) -0.0031(15)
C19 0.0782(13) 0.0788(14) 0.0886(15) 0.0386(11) 0.0022(11) 0.0124(11)
C20 0.0510(10) 0.0895(13) 0.0629(11) 0.0349(10) 0.0000(8) -0.0030(9)
C21 0.0854(14) 0.0946(16) 0.0847(15) 0.0509(13) 0.0104(11) -0.0081(12)
C22 0.0734(15) 0.156(3) 0.1041(19) 0.0643(18) -0.0251(13) -0.0290(15)
C23 0.0777(14) 0.131(2) 0.0903(16) 0.0351(15) 0.0369(12) 0.0263(14)
C24 0.1298(19) 0.0722(13) 0.0443(10) 0.0049(9) -0.0033(11) 0.0384(13)
C25 0.357(6) 0.125(3) 0.0748(17) -0.0172(16) -0.036(3) 0.147(3)
N1 0.0508(8) 0.0590(8) 0.0476(7) 0.0233(6) 0.0039(6) 0.0086(6)
O1 0.0531(6) 0.0644(7) 0.0350(5) 0.0142(5) 0.0041(4) 0.0100(5)
O2 0.0766(9) 0.1038(11) 0.1006(11) 0.0553(9) 0.0103(8) 0.0386(8)
O3 0.0888(9) 0.0589(7) 0.0404(6) 0.0122(5) -0.0010(6) 0.0278(6)

loop_
_atom_type_symbol
_atom_type_description
_atom_type_scat_dispersion_real
_atom_type_scat_dispersion_imag
_atom_type_scat_source
C C 0.0033 0.0016 'International Tables Vol C Tables 4.2.6.8 and 6.1.1.4'
H H 0.0000 0.0000 'International Tables Vol C Tables 4.2.6.8 and 6.1.1.4'
N N 0.0061 0.0033 'International Tables Vol C Tables 4.2.6.8 and 6.1.1.4'
O O 0.0106 0.0060 'International Tables Vol C Tables 4.2.6.8 and 6.1.1.4'

loop_
_geom_angle_atom_site_label_1
_geom_angle_atom_site_label_2
_geom_angle_atom_site_label_3
_geom_angle
C2 C1 C7 105.2(2)
C2 C1 C12 114.3(2)
C7 C1 C12 115.6(2)
C2 C1 H1 107.1
C7 C1 H1 107.1
C12 C1 H1 107.1
C3 C2 C1 121.3(2)
C3 C2 H2 119.3
C1 C2 H2 119.3
C2 C3 C4 124.7(2)
C2 C3 H3 117.6
C4 C3 H3 117.6
C5 C4 C3 125.9(2)
C5 C4 H4 117.0
C3 C4 H4 117.0
C4 C5 C6 125.9(2)
C4 C5 H5 117.1
C6 C5 H5 117.1
C7 C6 C5 124.5(2)
C7 C6 H6 117.8
C5 C6 H6 117.8
C6 C7 O1 117.19(15)
C6 C7 C1 121.6(2)
O1 C7 C1 121.01(18)
O3 C8 O1 104.88(12)
O3 C8 N1 114.68(14)
O1 C8 N1 109.32(12)
O3 C8 C11 113.5(2)
O1 C8 C11 109.59(17)
N1 C8 C11 104.84(17)
O2 C9 N1 125.96(18)
O2 C9 C10 125.4(2)
N1 C9 C10 108.61(16)
C11 C10 C9 108.0(2)
C11 C10 C13 131.0(2)
C9 C10 C13 120.96(16)
C10 C11 C12 134.95(18)
C10 C11 C8 109.8(2)
C12 C11 C8 115.14(17)
C11 C12 C1 110.74(15)
C11 C12 H12A 109.5
C1 C12 H12A 109.5
C11 C12 H12B 109.5
C1 C12 H12B 109.5
H12A C12 H12B 108.1
C10 C13 C14 113.6(2)
C10 C13 H13A 108.8
C14 C13 H13A 108.8
C10 C13 H13B 108.8
C14 C13 H13B 108.8
H13A C13 H13B 107.7
C19 C14 C15 117.5(2)
C19 C14 C13 121.9(2)
C15 C14 C13 120.56(18)
C14 C15 C16 122.3(2)
C14 C15 H15 118.9
C16 C15 H15 118.9
C17 C16 C15 119.8(3)
C17 C16 H16 120.1
C15 C16 H16 120.1
C16 C17 C18 119.8(3)
C16 C17 H17 120.1
C18 C17 H17 120.1
C17 C18 C19 120.5(2)
C17 C18 H18 119.8
C19 C18 H18 119.8
C14 C19 C18 120.2(3)
C14 C19 H19 119.9
C18 C19 H19 119.9
N1 C20 C23 109.0(2)
N1 C20 C21 110.9(2)
C23 C20 C21 109.4(2)
N1 C20 C22 108.8(2)
C23 C20 C22 110.3(2)
C21 C20 C22 108.3(2)
C20 C21 H21A 109.5
C20 C21 H21B 109.5
H21A C21 H21B 109.5
C20 C21 H21C 109.5
H21A C21 H21C 109.5
H21B C21 H21C 109.5
C20 C22 H22A 109.5
C20 C22 H22B 109.5
H22A C22 H22B 109.5
C20 C22 H22C 109.5
H22A C22 H22C 109.5
H22B C22 H22C 109.5
C20 C23 H23A 109.5
C20 C23 H23B 109.5
H23A C23 H23B 109.5
C20 C23 H23C 109.5
H23A C23 H23C 109.5
H23B C23 H23C 109.5
O3 C24 C25 108.93(18)
O3 C24 H24A 109.9
C25 C24 H24A 109.9
O3 C24 H24B 109.9
C25 C24 H24B 109.9
H24A C24 H24B 108.3
C24 C25 H25A 109.5
C24 C25 H25B 109.5
H25A C25 H25B 109.5
C24 C25 H25C 109.5
H25A C25 H25C 109.5
H25B C25 H25C 109.5
C9 N1 C8 108.66(13)
C9 N1 C20 123.76(17)
C8 N1 C20 125.72(18)
C7 O1 C8 115.79(12)
C8 O3 C24 115.16(13)

loop_
_geom_bond_atom_site_label_1
_geom_bond_atom_site_label_2
_geom_bond_distance
C1 C2 1.488(4)
C1 C7 1.519(3)
C1 C12 1.547(4)
C1 H1 0.9800
C2 C3 1.349(4)
C2 H2 0.9300
C3 C4 1.426(4)
C3 H3 0.9300
C4 C5 1.344(4)
C4 H4 0.9300
C5 C6 1.433(4)
C5 H5 0.9300
C6 C7 1.340(4)
C6 H6 0.9300
C7 O1 1.388(4)
C8 O3 1.403(4)
C8 O1 1.424(4)
C8 N1 1.440(4)
C8 C11 1.513(3)
C9 O2 1.220(3)
C9 N1 1.382(3)
C9 C10 1.491(4)
C10 C11 1.320(3)
C10 C13 1.506(4)
C11 C12 1.488(4)
C12 H12A 0.9700
C12 H12B 0.9700
C13 C14 1.520(5)
C13 H13A 0.9700
C13 H13B 0.9700
C14 C19 1.378(3)
C14 C15 1.379(4)
C15 C16 1.382(4)
C15 H15 0.9300
C16 C17 1.354(4)
C16 H16 0.9300
C17 C18 1.369(4)
C17 H17 0.9300
C18 C19 1.405(5)
C18 H18 0.9300
C19 H19 0.9300
C20 N1 1.508(3)
C20 C23 1.525(4)
C20 C21 1.531(4)
C20 C22 1.536(4)
C21 H21A 0.9600
C21 H21B 0.9600
C21 H21C 0.9600
C22 H22A 0.9600
C22 H22B 0.9600
C22 H22C 0.9600
C23 H23A 0.9600
C23 H23B 0.9600
C23 H23C 0.9600
C24 O3 1.444(4)
C24 C25 1.450(5)
C24 H24A 0.9700
C24 H24B 0.9700
C25 H25A 0.9600
C25 H25B 0.9600
C25 H25C 0.9600
